data_2232922
loop_
_publ_author_name
'Mammadova, Gunay Z.'
'Matsulevich, Zhanna V.'
'Borisova, Galina N.'
'Borisov, Alexander V.'
'Khrustalev, Victor N.'

_publ_section_title
;
 (7a<i>R</i>*,12b<i>S</i>*)-8,12b-Dihydro-7a<i>H</i>-indeno[1',2':5,6][1,4]selenazino[2,3,4-<i>ij</i>]quinolin-13-ium
 hydrogen sulfate
;
_journal_coeditor_code RK2313
_journal_issue 12
_journal_name_full 'Acta Crystallographica Section E'
_journal_page_first o3286
_journal_page_last o3287
_journal_paper_doi 10.1107/S1600536811047167
_journal_volume 67
_journal_year 2011
_chemical_formula_iupac 'C18 H14 N Se +, H S O4 -'
_chemical_formula_moiety 'C18 H14 N Se +, H O4 S -'
_chemical_formula_sum 'C18 H15 N O4 S Se'
_chemical_formula_weight 420.34
_chemical_melting_point_gt 502
_chemical_melting_point_lt 503
_chemical_name_systematic
;
(7a<i>R</i>*,12b<i>S</i>*)-8,12b-Dihydro-7a<i>H</i>-
indeno[1',2':5,6][1,4]selenazino[2,3,4-<i>ij</i>]quinolin-13-ium
hydrogen sulfate
;
_space_group_IT_number 14
_symmetry_cell_setting monoclinic
_symmetry_space_group_name_Hall '-P 2ybc'
_symmetry_space_group_name_H-M 'P 1 21/c 1'
_atom_sites_solution_hydrogens difmap
_atom_sites_solution_primary direct
_atom_sites_solution_secondary difmap
_audit_creation_method SHELXL97
_cell_angle_alpha 90.00
_cell_angle_beta 107.005(2)
_cell_angle_gamma 90.00
_cell_formula_units_Z 4
_cell_length_a 11.1355(11)
_cell_length_b 19.5653(19)
_cell_length_c 7.9609(8)
_cell_measurement_reflns_used 2341
_cell_measurement_temperature 120(2)
_cell_measurement_theta_max 24.84
_cell_measurement_theta_min 2.18
_cell_volume 1658.6(3)
_computing_cell_refinement '<i>SAINT</i> (Bruker, 1998)'
_computing_data_collection '<i>SMART</i> (Bruker, 1998)'
_computing_data_reduction '<i>SAINT</i> (Bruker, 1998)'
_computing_molecular_graphics '<i>SHELXTL</i> (Sheldrick, 2008)'
_computing_publication_material '<i>SHELXTL</i> (Sheldrick, 2008)'
_computing_structure_refinement '<i>SHELXTL</i> (Sheldrick, 2008)'
_computing_structure_solution '<i>SHELXTL</i> (Sheldrick, 2008)'
_diffrn_ambient_temperature 120(2)
_diffrn_measured_fraction_theta_full 1.000
_diffrn_measured_fraction_theta_max 1.000
_diffrn_measurement_device_type 'Bruker SMART 1K CCD'
_diffrn_measurement_method '\f and \w scans'
_diffrn_radiation_monochromator graphite
_diffrn_radiation_source 'fine-focus sealed tube'
_diffrn_radiation_type MoK\a
_diffrn_radiation_wavelength 0.71073
_diffrn_reflns_av_R_equivalents 0.0543
_diffrn_reflns_av_sigmaI/netI 0.0552
_diffrn_reflns_limit_h_max 14
_diffrn_reflns_limit_h_min -14
_diffrn_reflns_limit_k_max 25
_diffrn_reflns_limit_k_min -24
_diffrn_reflns_limit_l_max 10
_diffrn_reflns_limit_l_min -10
_diffrn_reflns_number 14396
_diffrn_reflns_theta_full 28.00
_diffrn_reflns_theta_max 28.00
_diffrn_reflns_theta_min 1.91
_exptl_absorpt_coefficient_mu 2.414
_exptl_absorpt_correction_T_max 0.953
_exptl_absorpt_correction_T_min 0.644
_exptl_absorpt_correction_type multi-scan
_exptl_absorpt_process_details '(<i>SADABS</i>; Sheldrick, 1998)'
_exptl_crystal_colour orange
_exptl_crystal_density_diffrn 1.683
_exptl_crystal_density_method 'not measured'
_exptl_crystal_description needle
_exptl_crystal_F_000 848
_exptl_crystal_size_max 0.20
_exptl_crystal_size_mid 0.02
_exptl_crystal_size_min 0.02
_refine_diff_density_max 1.000
_refine_diff_density_min -0.510
_refine_ls_extinction_method none
_refine_ls_goodness_of_fit_ref 1.000
_refine_ls_hydrogen_treatment constr
_refine_ls_matrix_type full
_refine_ls_number_parameters 226
_refine_ls_number_reflns 4007
_refine_ls_number_restraints 0
_refine_ls_restrained_S_all 1.000
_refine_ls_R_factor_all 0.0716
_refine_ls_R_factor_gt 0.0439
_refine_ls_shift/su_max 0.001
_refine_ls_shift/su_mean 0.000
_refine_ls_structure_factor_coef Fsqd
_refine_ls_weighting_details 'calc w=1/[\s^2^(Fo^2^)+(0.054P)^2^+2.36P] where P=(Fo^2^+2Fc^2^)/3'
_refine_ls_weighting_scheme calc
_refine_ls_wR_factor_gt 0.0989
_refine_ls_wR_factor_ref 0.1139
_reflns_number_gt 2902
_reflns_number_total 4007
_reflns_threshold_expression I>2\s(I)
_cod_data_source_file rk2313.cif
_cod_data_source_block I
_cod_original_sg_symbol_H-M 'P 21/c'
_cod_database_code 2232922
_cod_database_fobs_code 2232922

loop_
_symmetry_equiv_pos_as_xyz
'x, y, z'
'-x, y+1/2, -z+1/2'
'-x, -y, -z'
'x, -y-1/2, z-1/2'

loop_
_atom_site_type_symbol
_atom_site_label
_atom_site_fract_x
_atom_site_fract_y
_atom_site_fract_z
_atom_site_U_iso_or_equiv
_atom_site_adp_type
_atom_site_calc_flag
_atom_site_refinement_flags
_atom_site_occupancy
_atom_site_symmetry_multiplicity
C C1 0.1870(3) 0.58708(18) 0.3376(5) 0.0216(7) Uani d . 1 1
H H1 0.2013 0.6277 0.4059 0.026 Uiso calc R 1 1
C C2 0.1119(3) 0.53643(18) 0.3759(5) 0.0242(8) Uani d . 1 1
H H2 0.0772 0.5420 0.4708 0.029 Uiso calc R 1 1
C C3 0.0884(3) 0.47893(19) 0.2765(5) 0.0236(7) Uani d . 1 1
H H3 0.0365 0.4441 0.3010 0.028 Uiso calc R 1 1
C C3A 0.1413(3) 0.47090(17) 0.1365(4) 0.0183(7) Uani d . 1 1
C C4 0.1189(3) 0.40994(19) 0.0350(5) 0.0227(7) Uani d . 1 1
H H4 0.0648 0.3756 0.0564 0.027 Uiso calc R 1 1
C C5 0.1763(3) 0.40145(19) -0.0938(5) 0.0246(8) Uani d . 1 1
H H5 0.1622 0.3608 -0.1621 0.030 Uiso calc R 1 1
C C6 0.2556(3) 0.45222(19) -0.1259(4) 0.0224(7) Uani d . 1 1
H H6 0.2938 0.4452 -0.2167 0.027 Uiso calc R 1 1
C C6A 0.2801(3) 0.51193(17) -0.0303(4) 0.0192(7) Uani d . 1 1
Se Se7 0.40049(3) 0.571862(19) -0.07394(4) 0.02345(12) Uani d . 1 1
C C7A 0.3453(3) 0.65434(18) 0.0190(4) 0.0218(7) Uani d . 1 1
H H7A 0.2719 0.6763 -0.0679 0.026 Uiso calc R 1 1
C C8 0.4599(3) 0.70229(18) 0.0743(4) 0.0242(8) Uani d . 1 1
H H8A 0.5125 0.6978 -0.0061 0.029 Uiso calc R 1 1
H H8B 0.4334 0.7505 0.0757 0.029 Uiso calc R 1 1
C C8A 0.5298(3) 0.67800(17) 0.2574(4) 0.0208(7) Uani d . 1 1
C C9 0.6519(3) 0.69027(18) 0.3579(5) 0.0237(7) Uani d . 1 1
H H9 0.7065 0.7171 0.3129 0.028 Uiso calc R 1 1
C C10 0.6934(3) 0.6625(2) 0.5264(5) 0.0274(8) Uani d . 1 1
H H10 0.7772 0.6704 0.5967 0.033 Uiso calc R 1 1
C C11 0.6130(3) 0.6235(2) 0.5921(5) 0.0274(8) Uani d . 1 1
H H11 0.6426 0.6048 0.7070 0.033 Uiso calc R 1 1
C C12 0.4901(3) 0.61157(18) 0.4919(4) 0.0215(7) Uani d . 1 1
H H12 0.4349 0.5851 0.5369 0.026 Uiso calc R 1 1
C C12A 0.4499(3) 0.63916(16) 0.3249(4) 0.0164(6) Uani d . 1 1
C C12B 0.3200(3) 0.64029(17) 0.1943(4) 0.0182(7) Uani d . 1 1
H H12B 0.2770 0.6818 0.2221 0.022 Uiso calc R 1 1
N N13 0.2398(2) 0.58057(13) 0.2079(3) 0.0155(5) Uani d . 1 1
C C13A 0.2219(3) 0.52230(17) 0.1038(4) 0.0165(6) Uani d . 1 1
S S1 0.07534(8) 0.71231(4) 0.61913(10) 0.01767(18) Uani d . 1 1
O O1 0.1979(2) 0.70926(12) 0.5924(3) 0.0217(5) Uani d . 1 1
O O2 0.0535(2) 0.66144(13) 0.7377(3) 0.0268(6) Uani d . 1 1
O O3 0.0469(2) 0.78149(12) 0.6674(3) 0.0232(5) Uani d . 1 1
O O4 -0.0231(2) 0.69555(14) 0.4394(3) 0.0290(6) Uani d . 1 1
H H4O 0.0104 0.7065 0.3440 0.043 Uiso d R 1 1

loop_
_atom_site_aniso_label
_atom_site_aniso_U_11
_atom_site_aniso_U_22
_atom_site_aniso_U_33
_atom_site_aniso_U_12
_atom_site_aniso_U_13
_atom_site_aniso_U_23
C1 0.0230(17) 0.0187(18) 0.0244(17) 0.0016(14) 0.0093(14) -0.0044(13)
C2 0.0268(18) 0.025(2) 0.0273(18) -0.0002(15) 0.0177(15) -0.0031(14)
C3 0.0234(17) 0.0207(18) 0.0289(18) -0.0007(14) 0.0111(15) 0.0006(14)
C3A 0.0149(15) 0.0174(17) 0.0213(16) 0.0016(13) 0.0034(13) -0.0001(13)
C4 0.0169(16) 0.0240(19) 0.0252(17) -0.0037(14) 0.0028(14) -0.0028(14)
C5 0.0223(18) 0.0213(18) 0.0274(18) -0.0050(14) 0.0028(15) -0.0100(14)
C6 0.0197(17) 0.0265(19) 0.0206(16) 0.0021(15) 0.0052(14) -0.0053(14)
C6A 0.0184(16) 0.0206(18) 0.0184(15) -0.0026(13) 0.0049(13) -0.0009(13)
Se7 0.0276(2) 0.0244(2) 0.02247(19) -0.00505(15) 0.01375(14) -0.00375(14)
C7A 0.0265(18) 0.0193(18) 0.0191(16) 0.0015(14) 0.0059(14) 0.0041(13)
C8 0.032(2) 0.0197(18) 0.0226(17) -0.0019(15) 0.0101(15) 0.0031(14)
C8A 0.0270(18) 0.0117(16) 0.0262(17) 0.0012(14) 0.0119(15) -0.0013(13)
C9 0.0201(17) 0.0204(18) 0.0335(19) -0.0041(14) 0.0122(15) -0.0062(15)
C10 0.0180(17) 0.034(2) 0.0269(18) 0.0022(15) 0.0015(14) -0.0095(16)
C11 0.0248(19) 0.029(2) 0.0254(18) 0.0051(16) 0.0026(15) 0.0003(15)
C12 0.0204(17) 0.0222(18) 0.0214(16) 0.0024(14) 0.0055(13) 0.0022(14)
C12A 0.0169(15) 0.0141(16) 0.0179(15) 0.0012(13) 0.0046(12) -0.0031(12)
C12B 0.0186(16) 0.0150(16) 0.0195(16) -0.0001(13) 0.0034(13) 0.0009(13)
N13 0.0144(13) 0.0135(14) 0.0190(13) 0.0012(10) 0.0056(10) 0.0001(10)
C13A 0.0126(14) 0.0155(16) 0.0188(15) 0.0018(12) 0.0007(12) -0.0017(12)
S1 0.0187(4) 0.0188(4) 0.0159(4) -0.0036(3) 0.0057(3) -0.0017(3)
O1 0.0203(12) 0.0209(13) 0.0244(12) -0.0030(10) 0.0074(10) -0.0040(10)
O2 0.0313(14) 0.0236(14) 0.0261(13) -0.0067(11) 0.0095(11) 0.0032(10)
O3 0.0317(14) 0.0212(13) 0.0189(11) 0.0032(11) 0.0107(10) 0.0012(10)
O4 0.0227(13) 0.0483(17) 0.0163(12) -0.0130(12) 0.0064(10) -0.0072(11)

loop_
_atom_type_symbol
_atom_type_description
_atom_type_scat_dispersion_real
_atom_type_scat_dispersion_imag
_atom_type_scat_source
C C 0.0033 0.0016 'International Tables Vol C Tables 4.2.6.8 and 6.1.1.4'
H H 0.0000 0.0000 'International Tables Vol C Tables 4.2.6.8 and 6.1.1.4'
N N 0.0061 0.0033 'International Tables Vol C Tables 4.2.6.8 and 6.1.1.4'
O O 0.0106 0.0060 'International Tables Vol C Tables 4.2.6.8 and 6.1.1.4'
S S 0.1246 0.1234 'International Tables Vol C Tables 4.2.6.8 and 6.1.1.4'
Se Se -0.0929 2.2259 'International Tables Vol C Tables 4.2.6.8 and 6.1.1.4'

loop_
_geom_angle_atom_site_label_1
_geom_angle_atom_site_label_2
_geom_angle_atom_site_label_3
_geom_angle
N13 C1 C2 122.1(3)
N13 C1 H1 118.9
C2 C1 H1 118.9
C3 C2 C1 119.4(3)
C3 C2 H2 120.3
C1 C2 H2 120.3
C2 C3 C3A 119.9(3)
C2 C3 H3 120.1
C3A C3 H3 120.1
C3 C3A C4 119.8(3)
C3 C3A C13A 119.8(3)
C4 C3A C13A 120.3(3)
C5 C4 C3A 119.0(3)
C5 C4 H4 120.5
C3A C4 H4 120.5
C4 C5 C6 120.5(3)
C4 C5 H5 119.7
C6 C5 H5 119.7
C6A C6 C5 122.3(3)
C6A C6 H6 118.8
C5 C6 H6 118.8
C6 C6A C13A 118.5(3)
C6 C6A Se7 117.5(3)
C13A C6A Se7 123.8(2)
C6A Se7 C7A 97.16(15)
C12B C7A C8 102.0(3)
C12B C7A Se7 111.2(2)
C8 C7A Se7 106.6(2)
C12B C7A H7A 112.2
C8 C7A H7A 112.2
Se7 C7A H7A 112.2
C8A C8 C7A 103.5(3)
C8A C8 H8A 111.1
C7A C8 H8A 111.1
C8A C8 H8B 111.1
C7A C8 H8B 111.1
H8A C8 H8B 109.0
C9 C8A C12A 120.2(3)
C9 C8A C8 130.1(3)
C12A C8A C8 109.7(3)
C8A C9 C10 118.8(3)
C8A C9 H9 120.6
C10 C9 H9 120.6
C11 C10 C9 120.5(3)
C11 C10 H10 119.8
C9 C10 H10 119.8
C12 C11 C10 120.8(3)
C12 C11 H11 119.6
C10 C11 H11 119.6
C12A C12 C11 118.3(3)
C12A C12 H12 120.8
C11 C12 H12 120.8
C12 C12A C8A 121.4(3)
C12 C12A C12B 129.9(3)
C8A C12A C12B 108.5(3)
N13 C12B C12A 114.2(3)
N13 C12B C7A 118.7(3)
C12A C12B C7A 103.6(3)
N13 C12B H12B 106.5
C12A C12B H12B 106.5
C7A C12B H12B 106.5
C1 N13 C13A 121.4(3)
C1 N13 C12B 112.9(3)
C13A N13 C12B 125.7(3)
N13 C13A C6A 123.4(3)
N13 C13A C3A 117.3(3)
C6A C13A C3A 119.3(3)
O2 S1 O1 114.60(15)
O2 S1 O3 112.03(15)
O1 S1 O3 111.29(15)
O2 S1 O4 104.34(15)
O1 S1 O4 107.28(14)
O3 S1 O4 106.62(15)
S1 O4 H4O 110.2

loop_
_geom_bond_atom_site_label_1
_geom_bond_atom_site_label_2
_geom_bond_distance
C1 N13 1.336(4)
C1 C2 1.386(5)
C1 H1 0.9500
C2 C3 1.356(5)
C2 H2 0.9500
C3 C3A 1.414(5)
C3 H3 0.9500
C3A C4 1.421(5)
C3A C13A 1.422(5)
C4 C5 1.368(5)
C4 H4 0.9500
C5 C6 1.401(5)
C5 H5 0.9500
C6 C6A 1.377(5)
C6 H6 0.9500
C6A C13A 1.416(4)
C6A Se7 1.888(3)
Se7 C7A 1.948(3)
C7A C12B 1.527(4)
C7A C8 1.541(5)
C7A H7A 1.0000
C8 C8A 1.514(5)
C8 H8A 0.9900
C8 H8B 0.9900
C8A C9 1.382(5)
C8A C12A 1.391(4)
C9 C10 1.395(5)
C9 H9 0.9500
C10 C11 1.390(5)
C10 H10 0.9500
C11 C12 1.388(5)
C11 H11 0.9500
C12 C12A 1.383(5)
C12 H12 0.9500
C12A C12B 1.515(4)
C12B N13 1.494(4)
C12B H12B 1.0000
N13 C13A 1.389(4)
S1 O2 1.441(2)
S1 O1 1.443(2)
S1 O3 1.467(2)
S1 O4 1.562(2)
O4 H4O 0.9632

loop_
_geom_hbond_atom_site_label_D
_geom_hbond_atom_site_label_H
_geom_hbond_atom_site_label_A
_geom_hbond_site_symmetry_A
_geom_hbond_distance_DH
_geom_hbond_distance_HA
_geom_hbond_distance_DA
_geom_hbond_angle_DHA
_geom_hbond_publ_flag
O4 H4O O3 4_575 0.96 1.59 2.548(3) 171 yes
C1 H1 O1 . 0.95 2.19 3.114(4) 165 yes
C3 H3 O2 3_566 0.95 2.28 3.154(4) 153 yes
C4 H4 O2 3_566 0.95 2.49 3.308(4) 144 yes
C5 H5 O4 3_565 0.95 2.55 3.367(4) 145 yes
C7A H7A O2 1_554 1.00 2.49 3.367(4) 146 yes
C12B H12B O1 4_575 1.00 2.42 3.244(4) 139 yes
C12B H12B O3 4_575 1.00 2.57 3.355(4) 135 yes
C11 H11 Cg 3_666 0.95 2.78 3.679(4) 159 yes

loop_
_geom_torsion_atom_site_label_1
_geom_torsion_atom_site_label_2
_geom_torsion_atom_site_label_3
_geom_torsion_atom_site_label_4
_geom_torsion
N13 C1 C2 C3 -1.6(5)
C1 C2 C3 C3A 0.6(5)
C2 C3 C3A C4 178.6(3)
C2 C3 C3A C13A 1.9(5)
C3 C3A C4 C5 -176.5(3)
C13A C3A C4 C5 0.2(5)
C3A C4 C5 C6 -0.3(5)
C4 C5 C6 C6A 0.4(5)
C5 C6 C6A C13A -0.5(5)
C5 C6 C6A Se7 174.4(3)
C6 C6A Se7 C7A 159.0(3)
C13A C6A Se7 C7A -26.4(3)
C6A Se7 C7A C12B 44.9(3)
C6A Se7 C7A C8 155.2(2)
C12B C7A C8 C8A 32.3(3)
Se7 C7A C8 C8A -84.4(3)
C7A C8 C8A C9 163.5(3)
C7A C8 C8A C12A -18.1(4)
C12A C8A C9 C10 0.6(5)
C8 C8A C9 C10 178.8(3)
C8A C9 C10 C11 -0.3(5)
C9 C10 C11 C12 -0.2(6)
C10 C11 C12 C12A 0.3(5)
C11 C12 C12A C8A 0.0(5)
C11 C12 C12A C12B -173.6(3)
C9 C8A C12A C12 -0.5(5)
C8 C8A C12A C12 -179.0(3)
C9 C8A C12A C12B 174.4(3)
C8 C8A C12A C12B -4.2(4)
C12 C12A C12B N13 -30.0(5)
C8A C12A C12B N13 155.7(3)
C12 C12A C12B C7A -160.7(3)
C8A C12A C12B C7A 25.1(3)
C8 C7A C12B N13 -162.7(3)
Se7 C7A C12B N13 -49.4(4)
C8 C7A C12B C12A -34.8(3)
Se7 C7A C12B C12A 78.5(3)
C2 C1 N13 C13A 0.1(5)
C2 C1 N13 C12B -178.1(3)
C12A C12B N13 C1 80.4(3)
C7A C12B N13 C1 -156.9(3)
C12A C12B N13 C13A -97.7(4)
C7A C12B N13 C13A 25.0(4)
C1 N13 C13A C6A -177.3(3)
C12B N13 C13A C6A 0.6(5)
C1 N13 C13A C3A 2.3(4)
C12B N13 C13A C3A -179.7(3)
C6 C6A C13A N13 -179.9(3)
Se7 C6A C13A N13 5.5(5)
C6 C6A C13A C3A 0.5(5)
Se7 C6A C13A C3A -174.2(2)
C3 C3A C13A N13 -3.3(5)
C4 C3A C13A N13 -179.9(3)
C3 C3A C13A C6A 176.4(3)
C4 C3A C13A C6A -0.3(5)
